data_1540940
loop_
_publ_author_name
'Sequeira, A.'
'Rajagopal, H.'
'Yakhmi, J.V.'

_publ_section_title
;
 On the coordination of bismuth in Bi2 Ca Sr2 Cu2 O8 - A2aa/Amaa
 structures revisited
;
_journal_name_full 'Physica C (Amsterdam)'
_journal_page_first 515
_journal_page_last 519
_journal_volume 157
_journal_year 1989
_chemical_formula_sum 'Bi2 Ca Cu2 O9.07 Sr2'
_chemical_name_systematic 'Bi2 Ca Sr2 Cu2 O9.07'
_space_group_IT_number 66
_symmetry_space_group_name_Hall '-A 2a 2'
_symmetry_space_group_name_H-M 'A m a a'
_cell_angle_alpha 90
_cell_angle_beta 90
_cell_angle_gamma 90
_cell_formula_units_Z 4
_cell_length_a 5.423
_cell_length_b 5.376
_cell_length_c 30.72
_cell_volume 895.612
_citation_journal_id_ASTM PHYCE6
_cod_data_source_file Sequeira_PHYCE6_1989_1063.cif
_cod_data_source_block Bi2Ca1Cu2O9.07Sr2
_cod_original_cell_volume 895.6123
_cod_original_sg_symbol_Hall '-C 2 2c (z,x,y)'
_cod_original_formula_sum 'Bi2 Ca1 Cu2 O9.07 Sr2'
_cod_database_code 1540940

loop_
_symmetry_equiv_pos_as_xyz
x,y,z
x,-y,-z
-x+1/2,y,-z
-x+1/2,-y,z
-x,-y,-z
-x,y,z
x-1/2,-y,z
x-1/2,y,-z
x,y+1/2,z+1/2
x,-y+1/2,-z+1/2
-x+1/2,y+1/2,-z+1/2
-x+1/2,-y+1/2,z+1/2
-x,-y+1/2,-z+1/2
-x,y+1/2,z+1/2
x-1/2,-y+1/2,z+1/2
x-1/2,y+1/2,-z+1/2

loop_
_atom_site_label
_atom_site_type_symbol
_atom_site_fract_x
_atom_site_fract_y
_atom_site_fract_z
_atom_site_occupancy
_atom_site_U_iso_or_equiv
O4 O-2 0.146 0.832 0.428 0.344 0.0
Sr1 Sr+2 0 0.75 0.3578 1 0.0
Bi1 Bi+3 0 0.238 0.4463 1 0.0
O1 O-2 0.25 0 0.3199 1 0.0
Cu1 Cu+3 0 0.25 0.3017 1 0.0
O5 O-2 0 0.367 0.38 0.85 0.0
O3 O-2 0 0.59 0.451 1 0.0
Ca1 Ca+2 0 0.75 0.25 1 0.0
O2 O-2 0.25 0.5 0.2915 1 0.0
